data_7250163
loop_
_publ_author_name
'van der Poll, Hendrik J.'
'Erasmus, Rudolph'
'Rademeyer, Melanie'

_publ_section_title
;
 Structures and band gaps of lead-free dabconium-containing hybrid
 alkali-metal halide perovskites
;
_journal_issue 16
_journal_name_full CrystEngComm
_journal_page_first 2545
_journal_page_last 2558
_journal_paper_doi 10.1039/D4CE00907J
_journal_volume 27
_journal_year 2025
_chemical_formula_moiety 'Cl3 K, 2(C3 H7 N)'
_chemical_formula_sum 'C6 H14 Cl3 K N2'
_chemical_formula_weight 259.64
_space_group_crystal_system trigonal
_space_group_IT_number 167
_space_group_name_Hall '-R 3 2"c'
_space_group_name_H-M_alt 'R -3 c :H'
_atom_sites_solution_hydrogens mixed
_atom_sites_solution_primary difmap
_audit_creation_method SHELXL-2018/3
_audit_update_record
;
2024-09-02 deposited with the CCDC.	2025-03-21 downloaded from the CCDC.
;
_cell_angle_alpha 90
_cell_angle_beta 90
_cell_angle_gamma 120
_cell_formula_units_Z 18
_cell_length_a 16.0388(2)
_cell_length_b 16.0388(2)
_cell_length_c 22.2094(4)
_cell_measurement_reflns_used 20222
_cell_measurement_temperature 150(2)
_cell_measurement_theta_max 31.2820
_cell_measurement_theta_min 2.5370
_cell_volume 4947.79(12)
_computing_cell_refinement 'CrysAlisPro 1.171.41.97a (Rigaku OD, 2021)'
_computing_data_collection 'CrysAlisPro 1.171.41.97a (Rigaku OD, 2021)'
_computing_data_reduction 'CrysAlisPro 1.171.41.97a (Rigaku OD, 2021)'
_computing_molecular_graphics 'Olex2 (Dolomanov et al., 2009)'
_computing_publication_material 'Olex2 (Dolomanov et al., 2009)'
_computing_structure_refinement 'SHELXL-2018/3 (Sheldrick, 2018)'
_computing_structure_solution 'ShelXT (Sheldrick, 2015)'
_diffrn_ambient_temperature 150(2)
_diffrn_measured_fraction_theta_full 1.000
_diffrn_measured_fraction_theta_max 0.915
_diffrn_measurement_device_type 'XtaLAB Synergy R, DW system, HyPix'
_diffrn_measurement_method '\w scans'
_diffrn_radiation_type MoK\a
_diffrn_radiation_wavelength 0.71073
_diffrn_reflns_av_R_equivalents 0.0162
_diffrn_reflns_av_unetI/netI 0.0067
_diffrn_reflns_Laue_measured_fraction_full 1.000
_diffrn_reflns_Laue_measured_fraction_max 0.915
_diffrn_reflns_limit_h_max 23
_diffrn_reflns_limit_h_min -22
_diffrn_reflns_limit_k_max 23
_diffrn_reflns_limit_k_min -21
_diffrn_reflns_limit_l_max 30
_diffrn_reflns_limit_l_min -28
_diffrn_reflns_number 23980
_diffrn_reflns_point_group_measured_fraction_full 1.000
_diffrn_reflns_point_group_measured_fraction_max 0.915
_diffrn_reflns_theta_full 25.242
_diffrn_reflns_theta_max 30.970
_diffrn_reflns_theta_min 2.348
_diffrn_source 'Rotating-anode X-ray tube'
_diffrn_standards_decay_% 0
_diffrn_standards_interval_count 0
_diffrn_standards_interval_time 0
_diffrn_standards_number 0
_exptl_absorpt_coefficient_mu 1.164
_exptl_absorpt_correction_T_max 1.00000
_exptl_absorpt_correction_T_min 0.75192
_exptl_absorpt_correction_type multi-scan
_exptl_absorpt_process_details
;
CrysAlisPro 1.171.41.97a (Rigaku Oxford Diffraction, 2021)
Empirical absorption correction using spherical harmonics,
implemented in SCALE3 ABSPACK scaling algorithm.
;
_exptl_crystal_colour colourless
_exptl_crystal_density_diffrn 1.569
_exptl_crystal_description block
_exptl_crystal_F_000 2412.0
_exptl_crystal_size_max 0.10290
_exptl_crystal_size_mid 0.06209
_exptl_crystal_size_min 0.05525
_refine_diff_density_max 0.391
_refine_diff_density_min -0.237
_refine_diff_density_rms 0.046
_refine_ls_extinction_method none
_refine_ls_goodness_of_fit_ref 1.157
_refine_ls_hydrogen_treatment mixed
_refine_ls_matrix_type full
_refine_ls_number_parameters 60
_refine_ls_number_reflns 1613
_refine_ls_number_restraints 0
_refine_ls_restrained_S_all 1.157
_refine_ls_R_factor_all 0.0164
_refine_ls_R_factor_gt 0.0159
_refine_ls_shift/su_max 0.001
_refine_ls_shift/su_mean 0.000
_refine_ls_structure_factor_coef Fsqd
_refine_ls_weighting_details 'w=1/[\s^2^(Fo^2^)+(0.0176P)^2^+4.8439P] where P=(Fo^2^+2Fc^2^)/3'
_refine_ls_weighting_scheme calc
_refine_ls_wR_factor_gt 0.0422
_refine_ls_wR_factor_ref 0.0424
_reflns_Friedel_coverage 0.000
_reflns_number_gt 1563
_reflns_number_total 1613
_reflns_threshold_expression 'I > 2\s(I)'
_cod_data_source_file d4ce00907j2.cif
_cod_data_source_block shelx
_cod_depositor_comments 'Adding full bibliography for 7250161--7250169.cif.'
_cod_original_cell_volume 4947.79(15)
_cod_original_sg_symbol_H-M 'R -3 c'
_cod_database_code 7250163
_shelx_shelxl_version_number 2018/3
_shelx_space_group_comment
;
The symmetry employed for this shelxl refinement is uniquely defined
by the following loop, which should always be used as a source of
symmetry information in preference to the above space-group names.
They are only intended as comments.
;

loop_
_space_group_symop_operation_xyz
'x, y, z'
'-y, x-y, z'
'-x+y, -x, z'
'x-y, -y, -z+1/2'
'-x, -x+y, -z+1/2'
'y, x, -z+1/2'
'x+2/3, y+1/3, z+1/3'
'-y+2/3, x-y+1/3, z+1/3'
'-x+y+2/3, -x+1/3, z+1/3'
'x-y+2/3, -y+1/3, -z+5/6'
'-x+2/3, -x+y+1/3, -z+5/6'
'y+2/3, x+1/3, -z+5/6'
'x+1/3, y+2/3, z+2/3'
'-y+1/3, x-y+2/3, z+2/3'
'-x+y+1/3, -x+2/3, z+2/3'
'x-y+1/3, -y+2/3, -z+7/6'
'-x+1/3, -x+y+2/3, -z+7/6'
'y+1/3, x+2/3, -z+7/6'
'-x, -y, -z'
'y, -x+y, -z'
'x-y, x, -z'
'-x+y, y, z-1/2'
'x, x-y, z-1/2'
'-y, -x, z-1/2'
'-x+2/3, -y+1/3, -z+1/3'
'y+2/3, -x+y+1/3, -z+1/3'
'x-y+2/3, x+1/3, -z+1/3'
'-x+y+2/3, y+1/3, z-1/6'
'x+2/3, x-y+1/3, z-1/6'
'-y+2/3, -x+1/3, z-1/6'
'-x+1/3, -y+2/3, -z+2/3'
'y+1/3, -x+y+2/3, -z+2/3'
'x-y+1/3, x+2/3, -z+2/3'
'-x+y+1/3, y+2/3, z+1/6'
'x+1/3, x-y+2/3, z+1/6'
'-y+1/3, -x+2/3, z+1/6'

loop_
_atom_site_label
_atom_site_type_symbol
_atom_site_fract_x
_atom_site_fract_y
_atom_site_fract_z
_atom_site_U_iso_or_equiv
_atom_site_adp_type
_atom_site_occupancy
_atom_site_site_symmetry_order
_atom_site_calc_flag
_atom_site_refinement_flags_posn
_atom_site_refinement_flags_adp
_atom_site_refinement_flags_occupancy
_atom_site_disorder_assembly
_atom_site_disorder_group
K1 K 0.000000 0.000000 0.000000 0.01262(8) Uani 1 6 d S T P . .
K2 K 0.000000 0.000000 0.16726(2) 0.01457(7) Uani 1 3 d S T P . .
Cl2 Cl 0.000000 -0.15795(2) 0.250000 0.01662(7) Uani 1 2 d S T P . .
Cl1 Cl -0.14305(2) -0.17019(2) 0.07857(2) 0.01373(6) Uani 1 1 d . . . . .
N1 N 0.03790(5) 0.42266(5) 0.58409(3) 0.01283(13) Uani 1 1 d . . . . .
C1 C -0.02337(6) 0.38743(6) 0.63929(4) 0.01554(16) Uani 1 1 d . . . . .
H1A H -0.068203 0.412969 0.640494 0.019 Uiso 1 1 calc R U . . .
H1B H 0.017593 0.409839 0.675741 0.019 Uiso 1 1 calc R U . . .
C2 C -0.02412(6) 0.38937(6) 0.52898(4) 0.01574(16) Uani 1 1 d . . . . .
H2B H 0.016185 0.415657 0.492487 0.019 Uiso 1 1 calc R U . . .
H2A H -0.070947 0.412470 0.529973 0.019 Uiso 1 1 calc R U . . .
C3 C 0.10884(6) 0.38855(7) 0.58305(5) 0.02197(19) Uani 1 1 d . . . . .
H3B H 0.151525 0.413377 0.618662 0.026 Uiso 1 1 calc R U . . .
H3A H 0.149156 0.412441 0.546389 0.026 Uiso 1 1 calc R U . . .
H1 H 0.0711(10) 0.4866(10) 0.5851(6) 0.028(3) Uiso 1 1 d . . . . .

loop_
_atom_site_aniso_label
_atom_site_aniso_U_11
_atom_site_aniso_U_22
_atom_site_aniso_U_33
_atom_site_aniso_U_23
_atom_site_aniso_U_13
_atom_site_aniso_U_12
K1 0.01335(12) 0.01335(12) 0.01115(17) 0.000 0.000 0.00668(6)
K2 0.01560(10) 0.01560(10) 0.01249(14) 0.000 0.000 0.00780(5)
Cl2 0.01592(13) 0.01531(10) 0.01882(14) -0.00104(5) -0.00207(10) 0.00796(7)
Cl1 0.01476(10) 0.01311(9) 0.01599(10) 0.00202(6) 0.00147(6) 0.00897(7)
N1 0.0111(3) 0.0084(3) 0.0164(3) -0.0005(2) 0.0002(2) 0.0029(2)
C1 0.0197(4) 0.0133(4) 0.0129(3) -0.0018(3) 0.0019(3) 0.0078(3)
C2 0.0203(4) 0.0135(4) 0.0129(3) 0.0014(3) -0.0020(3) 0.0081(3)
C3 0.0091(3) 0.0204(4) 0.0356(5) -0.0021(4) 0.0000(3) 0.0068(3)

loop_
_atom_type_symbol
_atom_type_description
_atom_type_scat_dispersion_real
_atom_type_scat_dispersion_imag
_atom_type_scat_source
C C 0.0033 0.0016 'International Tables Vol C Tables 4.2.6.8 and 6.1.1.4'
H H 0.0000 0.0000 'International Tables Vol C Tables 4.2.6.8 and 6.1.1.4'
Cl Cl 0.1484 0.1585 'International Tables Vol C Tables 4.2.6.8 and 6.1.1.4'
K K 0.2009 0.2494 'International Tables Vol C Tables 4.2.6.8 and 6.1.1.4'
N N 0.0061 0.0033 'International Tables Vol C Tables 4.2.6.8 and 6.1.1.4'

loop_
_geom_angle_atom_site_label_1
_geom_angle_atom_site_label_2
_geom_angle_atom_site_label_3
_geom_angle
_geom_angle_site_symmetry_1
_geom_angle_site_symmetry_3
_geom_angle_publ_flag
Cl1 K1 Cl1 180.0 20 2 ?
Cl1 K1 Cl1 91.093(5) 20 21 ?
Cl1 K1 Cl1 88.907(5) 2 21 ?
Cl1 K1 Cl1 88.907(5) 20 3 ?
Cl1 K1 Cl1 91.093(5) 2 3 ?
Cl1 K1 Cl1 180.0 21 3 ?
Cl1 K1 Cl1 91.093(5) 20 19 ?
Cl1 K1 Cl1 88.907(5) 2 19 ?
Cl1 K1 Cl1 91.093(5) 21 19 ?
Cl1 K1 Cl1 88.907(5) 3 19 ?
Cl1 K1 Cl1 88.907(5) 20 . ?
Cl1 K1 Cl1 91.093(5) 2 . ?
Cl1 K1 Cl1 88.907(5) 21 . ?
Cl1 K1 Cl1 91.093(5) 3 . ?
Cl1 K1 Cl1 180.0 19 . ?
Cl1 K1 K2 124.488(4) 20 . ?
Cl1 K1 K2 55.512(4) 2 . ?
Cl1 K1 K2 124.488(4) 21 . ?
Cl1 K1 K2 55.512(4) 3 . ?
Cl1 K1 K2 124.488(4) 19 . ?
Cl1 K1 K2 55.513(4) . . ?
Cl1 K1 K2 55.512(4) 20 19 ?
Cl1 K1 K2 124.488(4) 2 19 ?
Cl1 K1 K2 55.512(4) 21 19 ?
Cl1 K1 K2 124.488(4) 3 19 ?
Cl1 K1 K2 55.512(4) 19 19 ?
Cl1 K1 K2 124.487(4) . 19 ?
K2 K1 K2 180.0 . 19 ?
Cl2 K2 Cl2 89.017(7) . 2 ?
Cl2 K2 Cl2 89.017(7) . 3 ?
Cl2 K2 Cl2 89.017(7) 2 3 ?
Cl2 K2 Cl1 172.932(4) . 3 ?
Cl2 K2 Cl1 97.225(4) 2 3 ?
Cl2 K2 Cl1 87.782(4) 3 3 ?
Cl2 K2 Cl1 97.225(4) . 2 ?
Cl2 K2 Cl1 87.782(4) 2 2 ?
Cl2 K2 Cl1 172.932(4) 3 2 ?
Cl1 K2 Cl1 86.371(8) 3 2 ?
Cl2 K2 Cl1 87.782(4) . . ?
Cl2 K2 Cl1 172.932(4) 2 . ?
Cl2 K2 Cl1 97.224(4) 3 . ?
Cl1 K2 Cl1 86.372(8) 3 . ?
Cl1 K2 Cl1 86.372(8) 2 . ?
Cl2 K2 K2 54.043(5) . 4 ?
Cl2 K2 K2 54.044(5) 2 4 ?
Cl2 K2 K2 54.044(5) 3 4 ?
Cl1 K2 K2 127.793(5) 3 4 ?
Cl1 K2 K2 127.793(5) 2 4 ?
Cl1 K2 K2 127.792(5) . 4 ?
Cl2 K2 K1 125.957(5) . . ?
Cl2 K2 K1 125.956(5) 2 . ?
Cl2 K2 K1 125.956(5) 3 . ?
Cl1 K2 K1 52.207(5) 3 . ?
Cl1 K2 K1 52.207(5) 2 . ?
Cl1 K2 K1 52.208(5) . . ?
K2 K2 K1 180.0 4 . ?
K2 Cl2 K2 71.913(10) 4 . ?
K1 Cl1 K2 72.279(6) . . ?
C3 N1 C1 110.65(7) . . ?
C3 N1 C2 110.48(7) . . ?
C1 N1 C2 109.99(7) . . ?
C3 N1 H1 107.3(8) . . ?
C1 N1 H1 108.4(8) . . ?
C2 N1 H1 110.0(8) . . ?
N1 C1 C2 108.46(6) . 16 ?
N1 C1 H1A 110.0 . . ?
C2 C1 H1A 110.0 16 . ?
N1 C1 H1B 110.0 . . ?
C2 C1 H1B 110.0 16 . ?
H1A C1 H1B 108.4 . . ?
N1 C2 C1 108.60(6) . 16 ?
N1 C2 H2B 110.0 . . ?
C1 C2 H2B 110.0 16 . ?
N1 C2 H2A 110.0 . . ?
C1 C2 H2A 110.0 16 . ?
H2B C2 H2A 108.3 . . ?
N1 C3 C3 108.55(4) . 16 ?
N1 C3 H3B 110.0 . . ?
C3 C3 H3B 110.0 16 . ?
N1 C3 H3A 110.0 . . ?
C3 C3 H3A 110.0 16 . ?
H3B C3 H3A 108.4 . . ?

loop_
_geom_bond_atom_site_label_1
_geom_bond_atom_site_label_2
_geom_bond_distance
_geom_bond_site_symmetry_2
_geom_bond_publ_flag
K1 Cl1 3.08170(19) 20 ?
K1 Cl1 3.08170(19) 2 ?
K1 Cl1 3.08170(19) 21 ?
K1 Cl1 3.08170(19) 3 ?
K1 Cl1 3.08169(19) 19 ?
K1 Cl1 3.08174(19) . ?
K1 K2 3.7147(3) . ?
K1 K2 3.7147(3) 19 ?
K2 Cl2 3.1296(3) . ?
K2 Cl2 3.1297(3) 2 ?
K2 Cl2 3.1297(3) 3 ?
K2 Cl1 3.2143(3) 3 ?
K2 Cl1 3.2143(3) 2 ?
K2 Cl1 3.2144(3) . ?
K2 K2 3.6753(6) 4 ?
N1 C3 1.4889(11) . ?
N1 C1 1.4943(10) . ?
N1 C2 1.4970(11) . ?
N1 H1 0.889(13) . ?
C1 C2 1.5305(12) 16 ?
C1 H1A 0.9900 . ?
C1 H1B 0.9900 . ?
C2 H2B 0.9900 . ?
C2 H2A 0.9900 . ?
C3 C3 1.5342(18) 16 ?
C3 H3B 0.9900 . ?
C3 H3A 0.9900 . ?

loop_
_geom_hbond_atom_site_label_D
_geom_hbond_atom_site_label_H
_geom_hbond_atom_site_label_A
_geom_hbond_distance_DH
_geom_hbond_distance_HA
_geom_hbond_distance_DA
_geom_hbond_angle_DHA
_geom_hbond_site_symmetry_A
_geom_hbond_publ_flag
C1 H1A Cl2 0.99 2.88 3.7848(9) 152.1 8_455 yes
C1 H1B Cl1 0.99 2.85 3.7875(9) 157.8 13 yes
C2 H2B Cl2 0.99 2.79 3.7417(9) 161.9 32 yes
C2 H2A Cl2 0.99 2.82 3.7390(9) 155.6 8_455 yes
C3 H3B Cl1 0.99 2.98 3.5002(9) 113.7 33 yes
N1 H1 Cl1 0.889(13) 2.140(13) 3.0256(7) 174.6(12) 32 yes

loop_
_geom_torsion_atom_site_label_1
_geom_torsion_atom_site_label_2
_geom_torsion_atom_site_label_3
_geom_torsion_atom_site_label_4
_geom_torsion
_geom_torsion_site_symmetry_1
_geom_torsion_site_symmetry_2
_geom_torsion_site_symmetry_3
_geom_torsion_site_symmetry_4
_geom_torsion_publ_flag
C3 N1 C1 C2 -62.27(8) . . . 16 ?
C2 N1 C1 C2 60.07(8) . . . 16 ?
C3 N1 C2 C1 59.76(9) . . . 16 ?
C1 N1 C2 C1 -62.68(8) . . . 16 ?
C1 N1 C3 C3 59.80(12) . . . 16 ?
C2 N1 C3 C3 -62.25(12) . . . 16 ?
